data_4065740
loop_
_publ_author_name
'Chaplin, Adrian B.'
'Weller, Andrew S.'

_publ_section_title
;
 C&#x2212;C Bond Activation of a Cyclopropyl Phosphine: Isolation and
 Reactivity of a Tetrameric Rhodacyclobutane
;
_journal_issue 10
_journal_name_full Organometallics
_journal_page_first 2332
_journal_paper_doi 10.1021/om100105p
_journal_volume 29
_journal_year 2010
_chemical_formula_moiety 'C18 H30 F P Rh, C32 H12 B F24, C6 H5 F'
_chemical_formula_sum 'C56 H47 B F26 P Rh'
_chemical_formula_weight 1358.63
_chemical_melting_point ?
_space_group_IT_number 2
_symmetry_cell_setting triclinic
_symmetry_space_group_name_Hall '-P 1'
_symmetry_space_group_name_H-M 'P -1'
_atom_sites_solution_hydrogens geom
_atom_sites_solution_primary direct
_atom_sites_solution_secondary difmap
_audit_creation_method SHELXL-97
_cell_angle_alpha 76.8020(6)
_cell_angle_beta 88.5491(6)
_cell_angle_gamma 79.7626(5)
_cell_formula_units_Z 2
_cell_length_a 13.8260(2)
_cell_length_b 13.8699(2)
_cell_length_c 15.2739(2)
_cell_measurement_reflns_used 12190
_cell_measurement_temperature 150(2)
_cell_measurement_theta_max 27.485
_cell_measurement_theta_min 5.097
_cell_volume 2805.88(7)
_computing_cell_refinement 'Denzo/Scalepack (Otwinowski & Minor 1997)'
_computing_data_collection 'Collect (Nonius BV, 1997-2000)'
_computing_data_reduction 'Denzo/Scalepack (Otwinowski & Minor 1997)'
_computing_molecular_graphics 'ORTEP3 (Farrugia, 1997)'
_computing_publication_material 'Bruker SHELXTL'
_computing_structure_refinement 'SHELXL-97 (Sheldrick, 2008)'
_computing_structure_solution 'SIR2004 (Burla et al., 2005)'
_diffrn_ambient_temperature 150(2)
_diffrn_detector_area_resol_mean 9
_diffrn_measured_fraction_theta_full 0.991
_diffrn_measured_fraction_theta_max 0.991
_diffrn_measurement_device '95mm CCD camera on \k-goniostat'
_diffrn_measurement_device_type KappaCCD
_diffrn_measurement_method CCD
_diffrn_radiation_monochromator 'horizonally mounted graphite crystal'
_diffrn_radiation_source 'fine-focus sealed tube'
_diffrn_radiation_type MoK\a
_diffrn_radiation_wavelength 0.71073
_diffrn_reflns_av_R_equivalents 0.0199
_diffrn_reflns_av_sigmaI/netI 0.0345
_diffrn_reflns_limit_h_max 17
_diffrn_reflns_limit_h_min -17
_diffrn_reflns_limit_k_max 17
_diffrn_reflns_limit_k_min -17
_diffrn_reflns_limit_l_max 18
_diffrn_reflns_limit_l_min -19
_diffrn_reflns_number 20573
_diffrn_reflns_theta_full 26.37
_diffrn_reflns_theta_max 26.37
_diffrn_reflns_theta_min 5.11
_exptl_absorpt_coefficient_mu 0.458
_exptl_absorpt_correction_T_max 1.0
_exptl_absorpt_correction_T_min 0.905
_exptl_absorpt_correction_type multi-scan
_exptl_absorpt_process_details 'Denzo/Scalepack (Otwinowski & Minor 1997)'
_exptl_crystal_colour 'pale yellow'
_exptl_crystal_density_diffrn 1.608
_exptl_crystal_density_meas ?
_exptl_crystal_density_method 'not measured'
_exptl_crystal_description block
_exptl_crystal_F_000 1364
_exptl_crystal_size_max 0.30
_exptl_crystal_size_mid 0.26
_exptl_crystal_size_min 0.10
_refine_diff_density_max 0.665
_refine_diff_density_min -0.669
_refine_diff_density_rms 0.064
_refine_ls_extinction_method none
_refine_ls_goodness_of_fit_ref 1.045
_refine_ls_hydrogen_treatment constr
_refine_ls_matrix_type full
_refine_ls_number_parameters 843
_refine_ls_number_reflns 11374
_refine_ls_number_restraints 248
_refine_ls_restrained_S_all 1.113
_refine_ls_R_factor_all 0.0494
_refine_ls_R_factor_gt 0.0396
_refine_ls_shift/su_max 0.002
_refine_ls_shift/su_mean 0.000
_refine_ls_structure_factor_coef Fsqd
_refine_ls_weighting_details 'calc w=1/[\s^2^(Fo^2^)+(0.0510P)^2^+2.3485P] where P=(Fo^2^+2Fc^2^)/3'
_refine_ls_weighting_scheme calc
_refine_ls_wR_factor_gt 0.0974
_refine_ls_wR_factor_ref 0.1044
_reflns_number_gt 9701
_reflns_number_total 11374
_reflns_threshold_expression >2sigma(I)
_cod_data_source_file om100105p_si_001.cif
_cod_data_source_block 3a
_cod_depositor_comments
;
The following automatic conversions were performed:

'_chemical_melting_point' value 'not measured' was changed to '?' -
the value is undefined or not given.

'_symmetry_cell_setting' value
'Triclinic' changed to 'triclinic' according to
/home/saulius/struct/CIF-dictionaries/cif_core.dic dictionary named
'cif_core.dic' version 2.4.1 from 2010-06-29.

Automatic conversion script
Id: cif_fix_values 1715 2011-07-08 13:25:40Z adriana 

The following automatic conversions were performed:

'_exptl_crystal_density_meas' value 'not measured' was changed to '?'
- the value is perceived as not measured.

Automatic conversion script
Id: cif_fix_values 3008 2015-01-20 13:52:24Z robertas 
;
_cod_original_cell_volume 2805.89(7)
_cod_original_sg_symbol_H-M P-1
_cod_database_code 4065740

loop_
_symmetry_equiv_pos_as_xyz
'x, y, z'
'-x, -y, -z'

loop_
_atom_site_label
_atom_site_type_symbol
_atom_site_fract_x
_atom_site_fract_y
_atom_site_fract_z
_atom_site_U_iso_or_equiv
_atom_site_adp_type
_atom_site_occupancy
_atom_site_symmetry_multiplicity
_atom_site_calc_flag
_atom_site_refinement_flags
_atom_site_disorder_assembly
_atom_site_disorder_group
Rh1 Rh 0.361648(14) 0.090673(14) 0.775330(13) 0.02683(7) Uani 1 1 d . . .
C1 C 0.4594(2) -0.0613(2) 0.8376(2) 0.0454(8) Uani 1 1 d D A 1
H1 H 0.5014 -0.0743 0.8889 0.055 Uiso 0.50 1 calc PR A 3
F1A F 0.5145(3) -0.0816(3) 0.9107(3) 0.0624(11) Uani 0.50 1 d PD B 2
C2 C 0.3609(2) -0.0713(2) 0.8502(2) 0.0411(7) Uani 1 1 d D A 1
H2 H 0.3359 -0.0904 0.9090 0.049 Uiso 1 1 calc R A 1
C3 C 0.2998(2) -0.0523(2) 0.7738(2) 0.0446(7) Uani 1 1 d . A 1
H3 H 0.2326 -0.0588 0.7810 0.054 Uiso 1 1 calc R A 1
C4 C 0.3361(2) -0.0242(2) 0.6883(2) 0.0428(7) Uani 1 1 d D A 1
H4 H 0.2946 -0.0119 0.6369 0.051 Uiso 1 1 calc R A 1
C5 C 0.4348(2) -0.0141(2) 0.6790(2) 0.0421(7) Uani 1 1 d D A 1
H5 H 0.4595 0.0063 0.6204 0.051 Uiso 0.50 1 calc PR A 2
F1B F 0.4687(3) 0.0066(3) 0.5963(2) 0.0611(11) Uani 0.50 1 d PD C 3
C6 C 0.4982(2) -0.0330(2) 0.7527(2) 0.0433(7) Uani 1 1 d D A 1
H6 H 0.5654 -0.0268 0.7452 0.052 Uiso 1 1 calc R A 1
P1 P 0.35489(5) 0.25151(5) 0.69218(4) 0.02960(15) Uani 1 1 d . A .
C7 C 0.3038(2) 0.3191(2) 0.7793(2) 0.0389(6) Uani 1 1 d . . .
H7A H 0.3494 0.3613 0.7932 0.047 Uiso 1 1 calc R A .
H7B H 0.2396 0.3622 0.7596 0.047 Uiso 1 1 calc R . .
C8 C 0.2922(2) 0.2346(2) 0.86071(19) 0.0387(6) Uani 1 1 d . A .
H8 H 0.2648 0.2588 0.9146 0.046 Uiso 1 1 calc R . .
C9 C 0.3884(2) 0.1598(2) 0.87927(18) 0.0371(6) Uani 1 1 d . A .
H9A H 0.3916 0.1140 0.9396 0.044 Uiso 1 1 calc R . .
H9B H 0.4472 0.1922 0.8693 0.044 Uiso 1 1 calc R . .
C10 C 0.2371(2) 0.1617(2) 0.8329(2) 0.0399(7) Uani 1 1 d . A .
H10A H 0.1837 0.1951 0.7885 0.048 Uiso 1 1 calc R . .
H10B H 0.2118 0.1162 0.8845 0.048 Uiso 1 1 calc R . .
C11 C 0.4768(2) 0.2907(2) 0.65730(19) 0.0430(7) Uani 1 1 d D . .
C12 C 0.5434(6) 0.2801(5) 0.7358(5) 0.0471(15) Uani 0.50 1 d PDU A 1
H12A H 0.5484 0.2123 0.7742 0.071 Uiso 0.50 1 calc PR A 1
H12B H 0.5167 0.3299 0.7705 0.071 Uiso 0.50 1 calc PR A 1
H12C H 0.6088 0.2911 0.7142 0.071 Uiso 0.50 1 calc PR A 1
C13 C 0.4617(6) 0.3967(4) 0.5952(5) 0.0549(13) Uani 0.50 1 d PDU A 1
H13A H 0.4173 0.4434 0.6237 0.082 Uiso 0.50 1 calc PR A 1
H13B H 0.4330 0.3949 0.5377 0.082 Uiso 0.50 1 calc PR A 1
H13C H 0.5252 0.4191 0.5847 0.082 Uiso 0.50 1 calc PR A 1
C14 C 0.5291(6) 0.2178(5) 0.5987(4) 0.0489(14) Uani 0.50 1 d PDU A 1
H14A H 0.5906 0.2391 0.5756 0.073 Uiso 0.50 1 calc PR A 1
H14B H 0.4859 0.2198 0.5481 0.073 Uiso 0.50 1 calc PR A 1
H14C H 0.5434 0.1491 0.6357 0.073 Uiso 0.50 1 calc PR A 1
C112 C 0.5514(6) 0.2381(5) 0.7383(5) 0.0471(15) Uani 0.50 1 d PDU A 2
H11A H 0.6173 0.2516 0.7214 0.071 Uiso 0.50 1 calc PR A 2
H11B H 0.5526 0.1653 0.7524 0.071 Uiso 0.50 1 calc PR A 2
H11C H 0.5303 0.2647 0.7912 0.071 Uiso 0.50 1 calc PR A 2
C113 C 0.4761(6) 0.4055(4) 0.6506(5) 0.0549(13) Uani 0.50 1 d PDU A 2
H11D H 0.4547 0.4223 0.7078 0.082 Uiso 0.50 1 calc PR A 2
H11E H 0.4308 0.4458 0.6023 0.082 Uiso 0.50 1 calc PR A 2
H11F H 0.5425 0.4200 0.6376 0.082 Uiso 0.50 1 calc PR A 2
C114 C 0.5209(6) 0.2603(5) 0.5756(4) 0.0489(14) Uani 0.50 1 d PDU A 2
H11G H 0.5904 0.2666 0.5729 0.073 Uiso 0.50 1 calc PR A 2
H11H H 0.4862 0.3040 0.5219 0.073 Uiso 0.50 1 calc PR A 2
H11I H 0.5151 0.1903 0.5783 0.073 Uiso 0.50 1 calc PR A 2
C15 C 0.2658(2) 0.2921(2) 0.59275(19) 0.0472(8) Uani 1 1 d D . .
C16 C 0.1724(5) 0.2417(5) 0.6187(6) 0.0579(17) Uani 0.50 1 d PDU A 1
H16A H 0.1283 0.2570 0.5662 0.087 Uiso 0.50 1 calc PR A 1
H16B H 0.1380 0.2680 0.6675 0.087 Uiso 0.50 1 calc PR A 1
H16C H 0.1928 0.1686 0.6385 0.087 Uiso 0.50 1 calc PR A 1
C17 C 0.2265(6) 0.4056(4) 0.5641(6) 0.0588(16) Uani 0.50 1 d PDU A 1
H17A H 0.2807 0.4411 0.5419 0.088 Uiso 0.50 1 calc PR A 1
H17B H 0.1969 0.4298 0.6159 0.088 Uiso 0.50 1 calc PR A 1
H17C H 0.1767 0.4185 0.5163 0.088 Uiso 0.50 1 calc PR A 1
C18 C 0.3082(8) 0.2536(6) 0.5105(6) 0.0519(18) Uani 0.50 1 d PDU A 1
H18A H 0.3323 0.1809 0.5284 0.078 Uiso 0.50 1 calc PR A 1
H18B H 0.3625 0.2879 0.4865 0.078 Uiso 0.50 1 calc PR A 1
H18C H 0.2567 0.2673 0.4641 0.078 Uiso 0.50 1 calc PR A 1
C116 C 0.1625(5) 0.2868(6) 0.6252(6) 0.0579(17) Uani 0.50 1 d PDU A 2
H11J H 0.1164 0.3115 0.5740 0.087 Uiso 0.50 1 calc PR A 2
H11K H 0.1463 0.3285 0.6692 0.087 Uiso 0.50 1 calc PR A 2
H11L H 0.1577 0.2169 0.6534 0.087 Uiso 0.50 1 calc PR A 2
C117 C 0.2726(6) 0.4023(4) 0.5459(6) 0.0588(16) Uani 0.50 1 d PDU A 2
H11M H 0.3373 0.4046 0.5187 0.088 Uiso 0.50 1 calc PR A 2
H11N H 0.2633 0.4439 0.5904 0.088 Uiso 0.50 1 calc PR A 2
H11O H 0.2213 0.4279 0.4991 0.088 Uiso 0.50 1 calc PR A 2
C118 C 0.2934(8) 0.2265(6) 0.5247(6) 0.0519(18) Uani 0.50 1 d PDU A 2
H11P H 0.2908 0.1563 0.5535 0.078 Uiso 0.50 1 calc PR A 2
H11Q H 0.3601 0.2320 0.5034 0.078 Uiso 0.50 1 calc PR A 2
H11R H 0.2470 0.2493 0.4737 0.078 Uiso 0.50 1 calc PR A 2
B200 B 0.2356(2) 0.2983(2) 0.16798(18) 0.0246(5) Uani 1 1 d . . .
C201 C 0.35252(18) 0.30842(18) 0.15857(16) 0.0263(5) Uani 1 1 d . . .
C202 C 0.40957(19) 0.2987(2) 0.23560(17) 0.0305(5) Uani 1 1 d . . .
H202 H 0.3796 0.2867 0.2928 0.037 Uiso 1 1 calc R . .
C203 C 0.50912(19) 0.3062(2) 0.23100(18) 0.0325(6) Uani 1 1 d D D .
C204 C 0.5553(2) 0.3252(2) 0.14953(18) 0.0325(6) Uani 1 1 d . . .
H204 H 0.6224 0.3326 0.1463 0.039 Uiso 1 1 calc R . .
C205 C 0.50090(19) 0.33318(19) 0.07198(17) 0.0287(5) Uani 1 1 d . . .
C206 C 0.40238(18) 0.32349(18) 0.07712(17) 0.0264(5) Uani 1 1 d . . .
H206 H 0.3676 0.3272 0.0232 0.032 Uiso 1 1 calc R . .
C207 C 0.5637(2) 0.2966(2) 0.3166(2) 0.0474(8) Uani 1 1 d D . .
F101 F 0.6622(3) 0.2686(6) 0.3063(4) 0.0622(18) Uani 0.60(2) 1 d PDU D 1
F102 F 0.5496(8) 0.3763(5) 0.3497(6) 0.087(3) Uani 0.60(2) 1 d PDU D 1
F103 F 0.5421(6) 0.2204(5) 0.3820(4) 0.0429(15) Uani 0.60(2) 1 d PDU D 1
F201 F 0.5671(11) 0.2102(6) 0.3750(6) 0.052(3) Uani 0.40(2) 1 d PDU D 2
F202 F 0.5153(11) 0.3664(8) 0.3615(7) 0.067(3) Uani 0.40(2) 1 d PDU D 2
F203 F 0.6528(7) 0.3184(17) 0.3065(6) 0.104(4) Uani 0.40(2) 1 d PDU D 2
C208 C 0.5496(2) 0.3529(2) -0.01735(19) 0.0347(6) Uani 1 1 d . . .
F104 F 0.60604(15) 0.42244(16) -0.02523(12) 0.0568(5) Uani 1 1 d . . .
F106 F 0.6048(2) 0.27139(16) -0.03401(16) 0.0845(9) Uani 1 1 d . . .
F105 F 0.48512(15) 0.38833(19) -0.08639(12) 0.0624(6) Uani 1 1 d . . .
C209 C 0.23539(17) 0.17765(18) 0.20411(16) 0.0247(5) Uani 1 1 d . . .
C210 C 0.24475(18) 0.11222(18) 0.14532(16) 0.0255(5) Uani 1 1 d . . .
H210 H 0.2506 0.1391 0.0828 0.031 Uiso 1 1 calc R . .
C211 C 0.24581(18) 0.00932(18) 0.17521(17) 0.0272(5) Uani 1 1 d . . .
C212 C 0.24148(19) -0.03444(19) 0.26638(17) 0.0297(5) Uani 1 1 d . . .
H212 H 0.2416 -0.1045 0.2869 0.036 Uiso 1 1 calc R . .
C213 C 0.23699(19) 0.02760(19) 0.32611(17) 0.0290(5) Uani 1 1 d . . .
C214 C 0.23422(18) 0.13090(18) 0.29587(16) 0.0263(5) Uani 1 1 d . . .
H214 H 0.2314 0.1711 0.3389 0.032 Uiso 1 1 calc R . .
C215 C 0.2544(2) -0.0542(2) 0.10752(19) 0.0381(6) Uani 1 1 d . . .
F107 F 0.34494(16) -0.06421(15) 0.07179(14) 0.0590(5) Uani 1 1 d . . .
F108 F 0.19261(17) -0.01423(14) 0.03747(12) 0.0567(5) Uani 1 1 d . . .
F109 F 0.23773(18) -0.14682(13) 0.14097(12) 0.0592(5) Uani 1 1 d . . .
C216 C 0.2387(2) -0.0159(2) 0.42563(19) 0.0396(7) Uani 1 1 d . . .
F110 F 0.32715(17) -0.02146(18) 0.46240(12) 0.0656(6) Uani 1 1 d . . .
F111 F 0.2185(2) -0.10833(15) 0.44661(13) 0.0713(7) Uani 1 1 d . . .
F112 F 0.17634(17) 0.04001(16) 0.46949(12) 0.0641(6) Uani 1 1 d . . .
C217 C 0.18128(18) 0.36446(18) 0.23782(16) 0.0256(5) Uani 1 1 d . . .
C218 C 0.2107(2) 0.45337(19) 0.24693(17) 0.0301(5) Uani 1 1 d . . .
H218 H 0.2665 0.4733 0.2150 0.036 Uiso 1 1 calc R . .
C219 C 0.1608(2) 0.51357(19) 0.30142(18) 0.0325(6) Uani 1 1 d . . .
C220 C 0.0799(2) 0.4871(2) 0.34931(18) 0.0344(6) Uani 1 1 d . . .
H220 H 0.0461 0.5280 0.3865 0.041 Uiso 1 1 calc R . .
C221 C 0.04917(19) 0.3991(2) 0.34181(18) 0.0323(6) Uani 1 1 d . . .
C222 C 0.09816(18) 0.34024(19) 0.28634(17) 0.0273(5) Uani 1 1 d . . .
H222 H 0.0744 0.2815 0.2812 0.033 Uiso 1 1 calc R . .
C223 C 0.1979(3) 0.6056(2) 0.3108(2) 0.0448(7) Uani 1 1 d . . .
F113 F 0.26582(18) 0.58580(15) 0.37574(14) 0.0686(7) Uani 1 1 d . . .
F114 F 0.2382(2) 0.65041(15) 0.23690(14) 0.0677(6) Uani 1 1 d . . .
F115 F 0.12630(19) 0.67587(16) 0.33125(19) 0.0798(7) Uani 1 1 d . . .
C224 C -0.0381(2) 0.3688(3) 0.3933(2) 0.0483(8) Uani 1 1 d . . .
F116 F -0.04719(15) 0.39511(17) 0.47182(12) 0.0574(5) Uani 1 1 d . . .
F117 F -0.12233(16) 0.4118(3) 0.34945(18) 0.1199(14) Uani 1 1 d . . .
F118 F -0.0371(3) 0.2720(2) 0.4110(3) 0.1252(15) Uani 1 1 d . . .
C225 C 0.17562(18) 0.34628(18) 0.07165(16) 0.0248(5) Uani 1 1 d . . .
C226 C 0.10508(18) 0.30226(19) 0.03853(17) 0.0277(5) Uani 1 1 d . . .
H226 H 0.0897 0.2410 0.0733 0.033 Uiso 1 1 calc R . .
C227 C 0.05648(18) 0.3455(2) -0.04402(17) 0.0295(5) Uani 1 1 d . . .
C228 C 0.07450(19) 0.4364(2) -0.09566(17) 0.0307(5) Uani 1 1 d . . .
H228 H 0.0416 0.4658 -0.1518 0.037 Uiso 1 1 calc R . .
C229 C 0.14176(18) 0.48303(19) -0.06314(17) 0.0283(5) Uani 1 1 d . . .
C230 C 0.19109(18) 0.43917(19) 0.01879(17) 0.0273(5) Uani 1 1 d . . .
H230 H 0.2366 0.4733 0.0394 0.033 Uiso 1 1 calc R . .
C231 C -0.0146(2) 0.2937(2) -0.08012(19) 0.0385(6) Uani 1 1 d . . .
F119 F 0.00189(16) 0.29200(18) -0.16644(13) 0.0615(5) Uani 1 1 d . . .
F120 F -0.10624(15) 0.3405(2) -0.0814(2) 0.0907(9) Uani 1 1 d . . .
F121 F -0.0097(3) 0.19955(19) -0.03804(18) 0.1057(12) Uani 1 1 d . . .
C232 C 0.1674(2) 0.5770(2) -0.12060(18) 0.0349(6) Uani 1 1 d . . .
F122 F 0.20531(15) 0.63347(13) -0.07506(12) 0.0512(5) Uani 1 1 d . . .
F123 F 0.23489(16) 0.55814(15) -0.18181(13) 0.0583(5) Uani 1 1 d . . .
F124 F 0.08972(14) 0.63700(14) -0.16663(14) 0.0560(5) Uani 1 1 d . . .
C51 C 0.0168(3) 1.0499(3) 0.6651(3) 0.0731(12) Uani 1 1 d D . .
H51 H 0.0048 1.1024 0.6123 0.088 Uiso 0.257(10) 1 calc PR E 3
F2A F -0.0004(3) 1.1230(3) 0.5900(3) 0.119(2) Uani 0.743(10) 1 d PD E 2
C52 C 0.0058(3) 1.0739(3) 0.7484(4) 0.0804(15) Uani 1 1 d D E .
H52 H -0.0134 1.1415 0.7539 0.096 Uiso 1 1 calc R . .
C53 C 0.0244(3) 0.9940(4) 0.8238(3) 0.0751(13) Uani 1 1 d D . .
H53 H 0.0175 1.0070 0.8823 0.090 Uiso 0.743(10) 1 calc PR E 2
F2B F 0.0075(14) 1.0124(8) 0.9046(7) 0.177(10) Uani 0.257(10) 1 d PD E 3
C54 C 0.0521(3) 0.8980(3) 0.8143(3) 0.0663(11) Uani 1 1 d D E .
H54 H 0.0644 0.8443 0.8661 0.080 Uiso 1 1 calc R . .
C55 C 0.0622(3) 0.8787(3) 0.7319(3) 0.0608(10) Uani 1 1 d . . .
H55 H 0.0823 0.8113 0.7263 0.073 Uiso 1 1 calc R E .
C56 C 0.0444(3) 0.9534(3) 0.6568(3) 0.0636(10) Uani 1 1 d D E .
H56 H 0.0510 0.9385 0.5990 0.076 Uiso 1 1 calc R . .

loop_
_atom_site_aniso_label
_atom_site_aniso_U_11
_atom_site_aniso_U_22
_atom_site_aniso_U_33
_atom_site_aniso_U_23
_atom_site_aniso_U_13
_atom_site_aniso_U_12
Rh1 0.02596(11) 0.02718(12) 0.02658(11) -0.00578(8) 0.00010(7) -0.00302(8)
C1 0.0548(19) 0.0271(14) 0.0492(18) -0.0072(13) -0.0193(15) 0.0075(13)
F1A 0.071(3) 0.045(2) 0.064(2) -0.0076(18) -0.037(2) 0.0100(19)
C2 0.062(2) 0.0232(13) 0.0376(15) -0.0032(11) 0.0103(13) -0.0112(13)
C3 0.0408(17) 0.0392(16) 0.061(2) -0.0184(14) 0.0114(14) -0.0175(13)
C4 0.0502(18) 0.0405(16) 0.0424(16) -0.0174(13) -0.0077(13) -0.0088(13)
C5 0.0529(19) 0.0344(15) 0.0414(16) -0.0156(12) 0.0148(14) -0.0069(13)
F1B 0.081(3) 0.061(2) 0.049(2) -0.0241(19) 0.028(2) -0.021(2)
C6 0.0328(15) 0.0307(15) 0.067(2) -0.0167(14) 0.0025(14) 0.0002(12)
P1 0.0319(4) 0.0261(3) 0.0282(3) -0.0041(3) -0.0001(3) -0.0007(3)
C7 0.0394(16) 0.0343(15) 0.0420(16) -0.0132(12) 0.0030(12) 0.0020(12)
C8 0.0426(16) 0.0407(16) 0.0328(14) -0.0142(12) 0.0065(12) -0.0003(12)
C9 0.0458(17) 0.0374(15) 0.0278(13) -0.0090(11) -0.0028(11) -0.0043(12)
C10 0.0287(14) 0.0463(17) 0.0423(16) -0.0100(13) 0.0104(12) -0.0020(12)
C11 0.0426(17) 0.0360(15) 0.0491(17) -0.0066(13) 0.0110(13) -0.0095(13)
C12 0.045(2) 0.054(4) 0.056(2) -0.023(3) 0.0056(16) -0.032(3)
C13 0.063(3) 0.039(2) 0.063(3) -0.005(2) 0.005(3) -0.020(2)
C14 0.050(2) 0.058(4) 0.037(3) -0.004(3) 0.015(2) -0.017(3)
C112 0.045(2) 0.054(4) 0.056(2) -0.023(3) 0.0056(16) -0.032(3)
C113 0.063(3) 0.039(2) 0.063(3) -0.005(2) 0.005(3) -0.020(2)
C114 0.050(2) 0.058(4) 0.037(3) -0.004(3) 0.015(2) -0.017(3)
C15 0.0554(19) 0.0443(17) 0.0349(15) -0.0014(13) -0.0127(14) 0.0020(14)
C16 0.042(2) 0.066(4) 0.057(2) -0.006(3) -0.0169(19) 0.007(3)
C17 0.061(4) 0.048(2) 0.054(3) 0.000(2) -0.016(3) 0.013(3)
C18 0.061(3) 0.055(4) 0.046(3) -0.016(3) -0.010(2) -0.020(3)
C116 0.042(2) 0.066(4) 0.057(2) -0.006(3) -0.0169(19) 0.007(3)
C117 0.061(4) 0.048(2) 0.054(3) 0.000(2) -0.016(3) 0.013(3)
C118 0.061(3) 0.055(4) 0.046(3) -0.016(3) -0.010(2) -0.020(3)
B200 0.0250(13) 0.0249(13) 0.0235(13) -0.0047(10) 0.0000(10) -0.0044(10)
C201 0.0274(12) 0.0224(12) 0.0286(12) -0.0045(9) -0.0009(10) -0.0044(9)
C202 0.0319(13) 0.0327(13) 0.0260(12) -0.0034(10) 0.0013(10) -0.0073(11)
C203 0.0318(14) 0.0348(14) 0.0319(13) -0.0068(11) -0.0032(11) -0.0091(11)
C204 0.0276(13) 0.0333(14) 0.0391(14) -0.0102(11) 0.0008(11) -0.0092(11)
C205 0.0302(13) 0.0250(12) 0.0319(13) -0.0084(10) 0.0037(10) -0.0057(10)
C206 0.0276(12) 0.0228(12) 0.0284(12) -0.0061(9) -0.0005(10) -0.0036(9)
C207 0.0422(17) 0.062(2) 0.0405(17) -0.0101(15) -0.0058(13) -0.0175(15)
F101 0.040(2) 0.089(4) 0.056(2) -0.007(2) -0.0169(17) -0.016(2)
F102 0.118(6) 0.050(3) 0.102(5) -0.036(3) -0.064(4) -0.006(3)
F103 0.039(3) 0.059(3) 0.029(2) -0.0099(19) 0.0002(16) -0.003(2)
F201 0.062(7) 0.047(3) 0.038(4) -0.013(3) -0.013(3) 0.021(3)
F202 0.105(7) 0.048(4) 0.057(4) -0.023(3) -0.041(4) -0.019(4)
F203 0.062(5) 0.223(11) 0.042(3) -0.008(6) -0.005(3) -0.092(6)
C208 0.0344(14) 0.0338(14) 0.0372(14) -0.0092(11) 0.0044(11) -0.0082(11)
F104 0.0646(13) 0.0699(13) 0.0445(10) -0.0079(9) 0.0115(9) -0.0433(11)
F106 0.118(2) 0.0458(12) 0.0726(15) -0.0079(10) 0.0569(14) 0.0145(12)
F105 0.0491(11) 0.1088(18) 0.0301(9) -0.0106(10) 0.0032(8) -0.0228(11)
C209 0.0195(11) 0.0268(12) 0.0271(12) -0.0059(10) 0.0011(9) -0.0028(9)
C210 0.0260(12) 0.0258(12) 0.0231(11) -0.0040(9) 0.0016(9) -0.0024(9)
C211 0.0284(13) 0.0247(12) 0.0279(12) -0.0057(10) 0.0014(10) -0.0034(10)
C212 0.0316(13) 0.0230(12) 0.0329(13) -0.0034(10) 0.0036(10) -0.0045(10)
C213 0.0276(13) 0.0307(13) 0.0260(12) -0.0035(10) 0.0026(10) -0.0024(10)
C214 0.0249(12) 0.0272(12) 0.0264(12) -0.0061(10) -0.0002(9) -0.0034(10)
C215 0.0568(18) 0.0258(13) 0.0315(14) -0.0061(11) 0.0010(13) -0.0078(12)
F107 0.0676(13) 0.0572(12) 0.0585(12) -0.0323(10) 0.0218(10) -0.0057(10)
F108 0.0875(15) 0.0437(10) 0.0397(10) -0.0150(8) -0.0194(10) -0.0038(10)
F109 0.1095(17) 0.0290(9) 0.0441(10) -0.0117(8) 0.0041(10) -0.0218(10)
C216 0.0525(18) 0.0341(15) 0.0291(14) -0.0039(11) 0.0058(12) -0.0042(13)
F110 0.0687(14) 0.0858(16) 0.0328(10) 0.0002(10) -0.0140(9) -0.0038(11)
F111 0.134(2) 0.0437(11) 0.0361(10) 0.0044(8) 0.0110(11) -0.0344(12)
F112 0.0885(16) 0.0580(12) 0.0348(10) -0.0047(9) 0.0262(10) 0.0049(11)
C217 0.0264(12) 0.0245(12) 0.0239(11) -0.0037(9) -0.0037(9) -0.0012(9)
C218 0.0338(14) 0.0271(13) 0.0294(13) -0.0051(10) -0.0029(10) -0.0065(10)
C219 0.0407(15) 0.0231(12) 0.0331(13) -0.0071(10) -0.0101(11) -0.0014(11)
C220 0.0398(15) 0.0310(14) 0.0318(13) -0.0153(11) -0.0063(11) 0.0064(11)
C221 0.0285(13) 0.0371(14) 0.0321(13) -0.0137(11) -0.0023(10) 0.0003(11)
C222 0.0269(13) 0.0257(12) 0.0302(13) -0.0088(10) -0.0029(10) -0.0032(10)
C223 0.064(2) 0.0283(14) 0.0423(16) -0.0077(12) -0.0137(15) -0.0082(14)
F113 0.0988(17) 0.0474(11) 0.0629(13) -0.0010(9) -0.0418(12) -0.0310(11)
F114 0.1170(19) 0.0458(11) 0.0490(11) -0.0046(9) -0.0059(12) -0.0445(12)
F115 0.0915(18) 0.0386(11) 0.118(2) -0.0424(13) -0.0041(15) -0.0020(11)
C224 0.0360(16) 0.073(2) 0.0477(18) -0.0362(17) 0.0090(13) -0.0116(15)
F116 0.0527(11) 0.0878(15) 0.0420(10) -0.0337(10) 0.0137(8) -0.0170(10)
F117 0.0299(11) 0.269(4) 0.0660(16) -0.055(2) 0.0013(10) -0.0175(18)
F118 0.145(3) 0.100(2) 0.178(3) -0.093(2) 0.131(3) -0.086(2)
C225 0.0247(12) 0.0239(12) 0.0246(12) -0.0062(9) 0.0022(9) -0.0007(9)
C226 0.0276(13) 0.0268(12) 0.0277(12) -0.0050(10) 0.0010(10) -0.0034(10)
C227 0.0253(12) 0.0326(13) 0.0298(13) -0.0077(10) -0.0008(10) -0.0021(10)
C228 0.0280(13) 0.0326(13) 0.0279(12) -0.0038(10) -0.0028(10) 0.0009(10)
C229 0.0264(12) 0.0261(12) 0.0292(12) -0.0031(10) 0.0024(10) -0.0003(10)
C230 0.0241(12) 0.0265(12) 0.0303(13) -0.0082(10) 0.0005(10) 0.0005(10)
C231 0.0378(16) 0.0438(16) 0.0341(14) -0.0076(12) -0.0044(12) -0.0091(12)
F119 0.0647(13) 0.0855(15) 0.0480(11) -0.0334(11) 0.0002(9) -0.0259(11)
F120 0.0288(10) 0.137(2) 0.137(2) -0.094(2) 0.0014(12) -0.0134(12)
F121 0.165(3) 0.0717(16) 0.0842(17) 0.0280(13) -0.0761(18) -0.0781(18)
C232 0.0328(14) 0.0338(14) 0.0331(14) 0.0000(11) -0.0034(11) -0.0017(11)
F122 0.0702(13) 0.0388(10) 0.0453(10) 0.0006(8) -0.0072(9) -0.0235(9)
F123 0.0667(13) 0.0487(11) 0.0545(11) -0.0035(9) 0.0287(10) -0.0117(9)
F124 0.0458(11) 0.0397(10) 0.0671(12) 0.0191(9) -0.0183(9) -0.0042(8)
C51 0.055(2) 0.059(2) 0.098(3) 0.006(2) -0.012(2) -0.0185(19)
F2A 0.110(4) 0.079(3) 0.142(4) 0.031(3) -0.034(3) -0.015(2)
C52 0.039(2) 0.067(3) 0.149(5) -0.054(3) 0.005(2) -0.0081(18)
C53 0.049(2) 0.114(4) 0.078(3) -0.047(3) 0.021(2) -0.029(2)
F2B 0.168(17) 0.22(2) 0.186(19) -0.123(17) 0.062(14) -0.056(15)
C54 0.062(2) 0.077(3) 0.066(2) -0.009(2) 0.0101(19) -0.037(2)
C55 0.063(2) 0.053(2) 0.073(3) -0.0146(19) 0.0068(19) -0.0296(18)
C56 0.063(2) 0.069(3) 0.065(2) -0.015(2) -0.0009(19) -0.028(2)

loop_
_atom_type_symbol
_atom_type_description
_atom_type_scat_dispersion_real
_atom_type_scat_dispersion_imag
_atom_type_scat_source
C C 0.0033 0.0016 'International Tables Vol C Tables 4.2.6.8 and 6.1.1.4'
H H 0.0000 0.0000 'International Tables Vol C Tables 4.2.6.8 and 6.1.1.4'
B B 0.0013 0.0007 'International Tables Vol C Tables 4.2.6.8 and 6.1.1.4'
F F 0.0171 0.0103 'International Tables Vol C Tables 4.2.6.8 and 6.1.1.4'
P P 0.1023 0.0942 'International Tables Vol C Tables 4.2.6.8 and 6.1.1.4'
Rh Rh -1.1178 0.9187 'International Tables Vol C Tables 4.2.6.8 and 6.1.1.4'

loop_
_geom_angle_atom_site_label_1
_geom_angle_atom_site_label_2
_geom_angle_atom_site_label_3
_geom_angle
C10 Rh1 C9 63.69(12)
C10 Rh1 C2 98.97(12)
C9 Rh1 C2 102.56(11)
C10 Rh1 P1 80.94(9)
C9 Rh1 P1 81.25(8)
C2 Rh1 P1 175.75(8)
C10 Rh1 C3 95.50(12)
C9 Rh1 C3 132.81(12)
C2 Rh1 C3 35.78(11)
P1 Rh1 C3 139.97(9)
C10 Rh1 C1 126.84(12)
C9 Rh1 C1 94.85(11)
C2 Rh1 C1 35.50(12)
P1 Rh1 C1 146.84(9)
C3 Rh1 C1 63.03(12)
C10 Rh1 C4 117.10(12)
C9 Rh1 C4 165.44(11)
C2 Rh1 C4 62.90(11)
P1 Rh1 C4 113.32(8)
C3 Rh1 C4 34.41(11)
C1 Rh1 C4 72.92(11)
C10 Rh1 C5 150.92(12)
C9 Rh1 C5 144.85(12)
C2 Rh1 C5 73.14(10)
P1 Rh1 C5 104.88(8)
C3 Rh1 C5 61.44(11)
C1 Rh1 C5 60.92(11)
C4 Rh1 C5 34.18(11)
C10 Rh1 C6 161.01(11)
C9 Rh1 C6 112.32(11)
C2 Rh1 C6 62.99(11)
P1 Rh1 C6 117.50(8)
C3 Rh1 C6 73.49(11)
C1 Rh1 C6 34.37(11)
C4 Rh1 C6 61.72(11)
C5 Rh1 C6 33.91(11)
C6 C1 C2 122.3(3)
C6 C1 Rh1 76.17(17)
C2 C1 Rh1 71.19(16)
C1 C2 C3 118.3(3)
C1 C2 Rh1 73.31(16)
C3 C2 Rh1 72.95(17)
C4 C3 C2 120.9(3)
C4 C3 Rh1 75.59(17)
C2 C3 Rh1 71.26(16)
C3 C4 C5 118.8(3)
C3 C4 Rh1 70.00(17)
C5 C4 Rh1 73.42(17)
C6 C5 C4 122.2(3)
C6 C5 Rh1 73.32(16)
C4 C5 Rh1 72.41(16)
C1 C6 C5 117.5(3)
C1 C6 Rh1 69.46(16)
C5 C6 Rh1 72.77(16)
C7 P1 C11 107.64(14)
C7 P1 C15 107.69(13)
C11 P1 C15 109.84(13)
C7 P1 Rh1 98.07(10)
C11 P1 Rh1 116.21(9)
C15 P1 Rh1 116.08(10)
C8 C7 P1 103.77(19)
C10 C8 C9 94.1(2)
C10 C8 C7 109.5(2)
C9 C8 C7 109.5(2)
C8 C9 Rh1 92.73(17)
C8 C10 Rh1 93.24(17)
C114 C11 C12 117.9(6)
C114 C11 C13 83.1(4)
C12 C11 C13 112.9(4)
C114 C11 C113 110.6(4)
C12 C11 C113 81.9(4)
C13 C11 C113 34.2(3)
C114 C11 C14 22.6(3)
C12 C11 C14 107.1(4)
C13 C11 C14 105.7(4)
C113 C11 C14 131.1(4)
C114 C11 C112 107.0(4)
C12 C11 C112 20.9(3)
C13 C11 C112 131.7(4)
C113 C11 C112 102.6(4)
C14 C11 C112 90.9(5)
C114 C11 P1 116.0(4)
C12 C11 P1 112.6(4)
C13 C11 P1 110.9(3)
C113 C11 P1 113.2(3)
C14 C11 P1 107.2(4)
C112 C11 P1 106.4(4)
C116 C15 C118 110.5(5)
C116 C15 C17 83.9(4)
C118 C15 C17 122.5(6)
C116 C15 C18 123.4(6)
C118 C15 C18 17.5(5)
C17 C15 C18 109.3(4)
C116 C15 C117 109.4(4)
C118 C15 C117 108.3(4)
C17 C15 C117 25.7(4)
C18 C15 C117 91.9(5)
C116 C15 C16 24.0(4)
C118 C15 C16 89.7(5)
C17 C15 C16 105.4(4)
C18 C15 C16 105.1(4)
C117 C15 C16 129.6(4)
C116 C15 P1 109.8(4)
C118 C15 P1 110.9(5)
C17 C15 P1 115.5(4)
C18 C15 P1 112.2(5)
C117 C15 P1 107.9(4)
C16 C15 P1 108.5(4)
C209 B200 C217 112.3(2)
C209 B200 C201 105.16(19)
C217 B200 C201 110.4(2)
C209 B200 C225 112.7(2)
C217 B200 C225 104.96(19)
C201 B200 C225 111.4(2)
C206 C201 C202 115.6(2)
C206 C201 B200 124.3(2)
C202 C201 B200 120.1(2)
C203 C202 C201 122.1(2)
C204 C203 C202 121.0(2)
C204 C203 C207 120.6(2)
C202 C203 C207 118.4(2)
C203 C204 C205 118.1(2)
C206 C205 C204 120.6(2)
C206 C205 C208 120.2(2)
C204 C205 C208 119.1(2)
C205 C206 C201 122.5(2)
F102 C207 F201 116.1(8)
F102 C207 F203 81.2(8)
F201 C207 F203 109.3(5)
F102 C207 F103 106.8(4)
F201 C207 F103 16.0(8)
F203 C207 F103 122.4(7)
F102 C207 F101 108.4(4)
F201 C207 F101 87.2(7)
F203 C207 F101 29.4(8)
F103 C207 F101 102.7(4)
F102 C207 F202 22.7(7)
F201 C207 F202 103.9(5)
F203 C207 F202 103.5(5)
F103 C207 F202 90.9(8)
F101 C207 F202 129.0(6)
F102 C207 C203 115.5(4)
F201 C207 C203 115.1(5)
F203 C207 C203 115.0(4)
F103 C207 C203 111.8(4)
F101 C207 C203 110.7(3)
F202 C207 C203 108.8(4)
F106 C208 F104 107.3(3)
F106 C208 F105 106.1(3)
F104 C208 F105 104.4(2)
F106 C208 C205 112.6(2)
F104 C208 C205 112.8(2)
F105 C208 C205 112.9(2)
C210 C209 C214 115.1(2)
C210 C209 B200 121.9(2)
C214 C209 B200 122.8(2)
C211 C210 C209 122.5(2)
C212 C211 C210 121.0(2)
C212 C211 C215 120.3(2)
C210 C211 C215 118.7(2)
C213 C212 C211 117.7(2)
C212 C213 C214 121.2(2)
C212 C213 C216 120.3(2)
C214 C213 C216 118.4(2)
C213 C214 C209 122.4(2)
F109 C215 F108 106.9(2)
F109 C215 F107 106.4(2)
F108 C215 F107 105.3(2)
F109 C215 C211 113.6(2)
F108 C215 C211 112.5(2)
F107 C215 C211 111.7(2)
F111 C216 F112 107.6(3)
F111 C216 F110 106.4(3)
F112 C216 F110 105.0(3)
F111 C216 C213 113.0(2)
F112 C216 C213 112.7(2)
F110 C216 C213 111.6(2)
C222 C217 C218 115.8(2)
C222 C217 B200 122.3(2)
C218 C217 B200 121.8(2)
C219 C218 C217 122.1(3)
C220 C219 C218 120.9(2)
C220 C219 C223 119.6(3)
C218 C219 C223 119.5(3)
C219 C220 C221 118.3(2)
C222 C221 C220 120.6(3)
C222 C221 C224 120.1(3)
C220 C221 C224 119.3(2)
C221 C222 C217 122.3(2)
F114 C223 F113 106.3(3)
F114 C223 F115 105.9(3)
F113 C223 F115 105.9(3)
F114 C223 C219 113.3(2)
F113 C223 C219 112.4(2)
F115 C223 C219 112.4(3)
F118 C224 F116 106.1(3)
F118 C224 F117 106.2(3)
F116 C224 F117 104.9(3)
F118 C224 C221 113.3(3)
F116 C224 C221 113.2(3)
F117 C224 C221 112.4(3)
C226 C225 C230 115.7(2)
C226 C225 B200 124.2(2)
C230 C225 B200 120.0(2)
C227 C226 C225 122.2(2)
C228 C227 C226 120.9(2)
C228 C227 C231 118.2(2)
C226 C227 C231 120.9(2)
C229 C228 C227 118.1(2)
C228 C229 C230 121.0(2)
C228 C229 C232 118.8(2)
C230 C229 C232 120.0(2)
C229 C230 C225 122.1(2)
F121 C231 F120 109.1(3)
F121 C231 F119 105.4(3)
F120 C231 F119 103.1(2)
F121 C231 C227 113.4(2)
F120 C231 C227 113.2(3)
F119 C231 C227 111.8(2)
F122 C232 F124 106.0(2)
F122 C232 F123 105.0(2)
F124 C232 F123 106.2(2)
F122 C232 C229 114.0(2)
F124 C232 C229 112.6(2)
F123 C232 C229 112.2(2)
F2A C51 C56 118.4(5)
F2A C51 C52 119.8(4)
C56 C51 C52 121.8(4)
C51 C52 C53 116.8(4)
F2B C53 C54 120.3(6)
F2B C53 C52 118.9(6)
C54 C53 C52 120.6(4)
C55 C54 C53 120.3(4)
C54 C55 C56 121.4(4)
C55 C56 C51 119.1(4)

loop_
_geom_bond_atom_site_label_1
_geom_bond_atom_site_label_2
_geom_bond_distance
Rh1 C10 2.103(3)
Rh1 C9 2.104(3)
Rh1 C2 2.278(3)
Rh1 P1 2.2883(7)
Rh1 C3 2.299(3)
Rh1 C1 2.305(3)
Rh1 C4 2.370(3)
Rh1 C5 2.383(3)
Rh1 C6 2.390(3)
C1 C6 1.389(5)
C1 C2 1.397(5)
C2 C3 1.406(5)
C3 C4 1.383(4)
C4 C5 1.397(4)
C5 C6 1.392(4)
P1 C7 1.854(3)
P1 C11 1.888(3)
P1 C15 1.897(3)
C7 C8 1.527(4)
C8 C10 1.508(4)
C8 C9 1.524(4)
C11 C114 1.489(5)
C11 C12 1.496(6)
C11 C13 1.539(5)
C11 C113 1.570(5)
C11 C14 1.571(6)
C11 C112 1.585(6)
C15 C116 1.509(6)
C15 C118 1.530(6)
C15 C17 1.536(6)
C15 C18 1.538(6)
C15 C117 1.551(6)
C15 C16 1.576(6)
B200 C209 1.638(4)
B200 C217 1.645(4)
B200 C201 1.647(4)
B200 C225 1.648(3)
C201 C206 1.398(3)
C201 C202 1.401(4)
C202 C203 1.397(4)
C203 C204 1.377(4)
C203 C207 1.494(4)
C204 C205 1.392(4)
C205 C206 1.391(4)
C205 C208 1.496(4)
C207 F102 1.300(5)
C207 F201 1.314(6)
C207 F203 1.317(5)
C207 F103 1.349(5)
C207 F101 1.363(5)
C207 F202 1.381(6)
C208 F106 1.320(3)
C208 F104 1.328(3)
C208 F105 1.343(3)
C209 C210 1.404(3)
C209 C214 1.405(3)
C210 C211 1.393(3)
C211 C212 1.391(4)
C211 C215 1.494(4)
C212 C213 1.383(4)
C213 C214 1.395(4)
C213 C216 1.501(4)
C215 F109 1.328(3)
C215 F108 1.337(3)
C215 F107 1.350(4)
C216 F111 1.327(4)
C216 F112 1.328(3)
C216 F110 1.341(4)
C217 C222 1.401(4)
C217 C218 1.402(4)
C218 C219 1.397(4)
C219 C220 1.379(4)
C219 C223 1.494(4)
C220 C221 1.391(4)
C221 C222 1.391(4)
C221 C224 1.494(4)
C223 F114 1.319(4)
C223 F113 1.331(4)
C223 F115 1.345(4)
C224 F118 1.306(5)
C224 F116 1.328(3)
C224 F117 1.330(4)
C225 C226 1.399(4)
C225 C230 1.404(4)
C226 C227 1.398(3)
C227 C228 1.386(4)
C227 C231 1.499(4)
C228 C229 1.383(4)
C229 C230 1.396(3)
C229 C232 1.490(4)
C231 F121 1.307(4)
C231 F120 1.315(4)
C231 F119 1.337(3)
C232 F122 1.336(3)
C232 F124 1.339(3)
C232 F123 1.340(3)
C51 F2A 1.339(5)
C51 C56 1.360(6)
C51 C52 1.385(6)
C52 C53 1.398(7)
C53 F2B 1.322(8)
C53 C54 1.358(6)
C54 C55 1.344(6)
C55 C56 1.353(5)
